data_7051749
loop_
_publ_author_name
'Altamura, Maria'
'Fedi, Valentina'
'Giannotti, Danilo'
'Paoli, Paola'
'Rossi, Patrizia'

_publ_section_title
;
 Privileged structures: synthesis and structural investigations on
 tricyclic sulfonamides
;
_journal_issue 11
_journal_name_full 'New Journal of Chemistry'
_journal_page_first 2219
_journal_paper_doi 10.1039/b9nj00279k
_journal_volume 33
_journal_year 2009
_chemical_formula_sum 'C12 H9 Br N2 O2 S'
_chemical_formula_weight 325.18
_chemical_name_systematic
;
?
;
_space_group_IT_number 2
_symmetry_cell_setting triclinic
_symmetry_space_group_name_Hall '-P 1'
_symmetry_space_group_name_H-M 'P -1'
_atom_sites_solution_hydrogens difmap
_atom_sites_solution_primary direct
_atom_sites_solution_secondary difmap
_audit_creation_method SHELXL-97
_cell_angle_alpha 97.41(2)
_cell_angle_beta 90.145(17)
_cell_angle_gamma 91.61(2)
_cell_formula_units_Z 2
_cell_length_a 7.3326(15)
_cell_length_b 8.131(3)
_cell_length_c 10.314(2)
_cell_measurement_temperature 298
_cell_volume 609.5(3)
_computing_cell_refinement
;
CrysAlis RED, Oxford Diffraction Ltd.,
Version 1.171.29.2 (release 20-01-2006 CrysAlis171 .NET)
(compiled Jan 20 2006,12:36:28)
;
_computing_data_collection
;
CrysAlis CCD, Oxford Diffraction Ltd.,
Version 1.171.29.2 (release 20-01-2006 CrysAlis171 .NET)
(compiled Jan 20 2006,12:36:28)
;
_computing_data_reduction
;
CrysAlis RED, Oxford Diffraction Ltd.,
Version 1.171.29.2 (release 20-01-2006 CrysAlis171 .NET)
(compiled Jan 20 2006,12:36:28)
;
_computing_molecular_graphics 'ORTEP-3 (Farruggia, 1997)'
_computing_publication_material 'PARST97 (Nardelli, 1995)'
_computing_structure_refinement 'SHELXL-97 (Sheldrick, 1997)'
_computing_structure_solution 'SIR97 (Altomare, 1999)'
_diffrn_ambient_temperature 298
_diffrn_detector_area_resol_mean 16.4547
_diffrn_measured_fraction_theta_full 0.572
_diffrn_measured_fraction_theta_max 0.572
_diffrn_measurement_device_type 'Xcalibur3 4 circles diffractometer'
_diffrn_measurement_method 'intensity from \w scans'
_diffrn_radiation_monochromator graphite
_diffrn_radiation_source 'Enhance (Mo) X-ray Source'
_diffrn_radiation_type MoK\a
_diffrn_radiation_wavelength 0.71073
_diffrn_reflns_av_R_equivalents 0.0205
_diffrn_reflns_av_sigmaI/netI 0.0393
_diffrn_reflns_limit_h_max 7
_diffrn_reflns_limit_h_min -10
_diffrn_reflns_limit_k_max 9
_diffrn_reflns_limit_k_min -4
_diffrn_reflns_limit_l_max 15
_diffrn_reflns_limit_l_min -13
_diffrn_reflns_number 2963
_diffrn_reflns_theta_full 31.88
_diffrn_reflns_theta_max 31.88
_diffrn_reflns_theta_min 4.35
_exptl_absorpt_coefficient_mu 3.537
_exptl_absorpt_correction_T_max 0.322
_exptl_absorpt_correction_T_min 0.222
_exptl_absorpt_correction_type empirical
_exptl_absorpt_process_details
;
CrysAlis RED, Oxford Diffraction Ltd.,
Version 1.171.29.2 (release 20-01-2006 CrysAlis171 .NET)
(compiled Jan 20 2006,12:36:28)
;
_exptl_crystal_density_diffrn 1.772
_exptl_crystal_density_method 'not measured'
_exptl_crystal_F_000 324
_exptl_crystal_size_max 0.50
_exptl_crystal_size_mid 0.35
_exptl_crystal_size_min 0.30
_refine_diff_density_max 0.538
_refine_diff_density_min -0.538
_refine_diff_density_rms 0.076
_refine_ls_extinction_method none
_refine_ls_goodness_of_fit_ref 0.978
_refine_ls_hydrogen_treatment refall
_refine_ls_matrix_type full
_refine_ls_number_parameters 199
_refine_ls_number_reflns 2394
_refine_ls_number_restraints 0
_refine_ls_restrained_S_all 0.978
_refine_ls_R_factor_all 0.0690
_refine_ls_R_factor_gt 0.0441
_refine_ls_shift/su_max 0.000
_refine_ls_shift/su_mean 0.000
_refine_ls_structure_factor_coef Fsqd
_refine_ls_weighting_details 'calc w=1/[\s^2^(Fo^2^)+(0.0783P)^2^+0.0000P] where P=(Fo^2^+2Fc^2^)/3'
_refine_ls_weighting_scheme calc
_refine_ls_wR_factor_gt 0.1141
_refine_ls_wR_factor_ref 0.1309
_reflns_number_gt 1481
_reflns_number_total 2394
_reflns_threshold_expression >2sigma(I)
_cod_data_source_file b9nj00279k.txt
_cod_data_source_block 8b
_cod_original_sg_symbol_H-M P-1
_cod_database_code 7051749

loop_
_symmetry_equiv_pos_as_xyz
'x, y, z'
'-x, -y, -z'

loop_
_atom_site_label
_atom_site_type_symbol
_atom_site_fract_x
_atom_site_fract_y
_atom_site_fract_z
_atom_site_U_iso_or_equiv
_atom_site_adp_type
_atom_site_occupancy
_atom_site_symmetry_multiplicity
_atom_site_calc_flag
_atom_site_refinement_flags
_atom_site_disorder_assembly
_atom_site_disorder_group
S1 S 0.85248(11) 0.74344(12) 1.03060(9) 0.0352(3) Uani 1 1 d . . .
Br1 Br 0.09968(6) 0.78942(8) 0.60305(5) 0.0813(3) Uani 1 1 d . . .
O1 O 1.0256(3) 0.8115(3) 1.0798(3) 0.0457(7) Uani 1 1 d . . .
O2 O 0.8480(3) 0.5968(3) 0.9384(2) 0.0402(6) Uani 1 1 d . . .
N1 N 0.7526(5) 0.8867(5) 0.9682(3) 0.0377(9) Uani 1 1 d . . .
N2 N 0.4254(4) 0.6915(5) 1.0307(3) 0.0380(8) Uani 1 1 d . . .
C1 C 0.7134(5) 0.7073(5) 1.1623(3) 0.0350(8) Uani 1 1 d . . .
C2 C 0.5235(5) 0.6851(4) 1.1446(3) 0.0331(8) Uani 1 1 d . . .
C3 C 0.4242(5) 0.6479(5) 1.2531(4) 0.0411(9) Uani 1 1 d . . .
C4 C 0.5059(6) 0.6377(6) 1.3712(4) 0.0518(11) Uani 1 1 d . . .
C5 C 0.6925(6) 0.6640(6) 1.3878(4) 0.0582(12) Uani 1 1 d . . .
C6 C 0.7945(6) 0.7000(6) 1.2827(4) 0.0488(10) Uani 1 1 d . . .
C7 C 0.6026(5) 0.8526(4) 0.8818(3) 0.0337(8) Uani 1 1 d . . .
C8 C 0.4511(4) 0.7606(4) 0.9147(3) 0.0305(8) Uani 1 1 d . . .
C9 C 0.3033(5) 0.7379(5) 0.8263(3) 0.0394(9) Uani 1 1 d . . .
C10 C 0.3073(5) 0.8094(6) 0.7141(4) 0.0479(11) Uani 1 1 d . . .
C11 C 0.4590(6) 0.9021(6) 0.6803(4) 0.0529(11) Uani 1 1 d . . .
C12 C 0.6066(6) 0.9200(6) 0.7645(4) 0.0473(10) Uani 1 1 d . . .
HN2 H 0.327(5) 0.643(5) 1.033(3) 0.029(10) Uiso 1 1 d . . .
H3 H 0.297(5) 0.636(5) 1.247(3) 0.040(10) Uiso 1 1 d . . .
H4 H 0.431(5) 0.605(5) 1.436(4) 0.033(9) Uiso 1 1 d . . .
H5 H 0.742(7) 0.658(6) 1.476(5) 0.083(15) Uiso 1 1 d . . .
H6 H 0.920(6) 0.719(5) 1.295(3) 0.036(9) Uiso 1 1 d . . .
H9 H 0.201(6) 0.670(6) 0.848(4) 0.057(13) Uiso 1 1 d . . .
H12 H 0.712(7) 0.991(7) 0.752(5) 0.071(15) Uiso 1 1 d . . .
H11 H 0.465(5) 0.955(5) 0.606(4) 0.037(10) Uiso 1 1 d . . .
H1N H 0.791(5) 0.962(5) 0.974(3) 0.017(11) Uiso 1 1 d . . .

loop_
_atom_site_aniso_label
_atom_site_aniso_U_11
_atom_site_aniso_U_22
_atom_site_aniso_U_33
_atom_site_aniso_U_23
_atom_site_aniso_U_13
_atom_site_aniso_U_12
S1 0.0235(4) 0.0356(6) 0.0475(5) 0.0092(4) -0.0035(3) -0.0016(4)
Br1 0.0571(3) 0.1267(6) 0.0616(3) 0.0180(3) -0.0250(2) 0.0068(3)
O1 0.0264(12) 0.0484(18) 0.0638(16) 0.0146(13) -0.0060(11) -0.0069(13)
O2 0.0337(13) 0.0335(15) 0.0527(15) 0.0035(12) 0.0011(10) 0.0005(12)
N1 0.0331(18) 0.022(2) 0.058(2) 0.0096(16) -0.0071(14) -0.0093(19)
N2 0.0226(14) 0.048(2) 0.0444(17) 0.0140(15) -0.0044(12) -0.0109(17)
C1 0.0292(17) 0.031(2) 0.0441(19) 0.0055(15) -0.0037(14) -0.0030(17)
C2 0.0323(17) 0.027(2) 0.0394(17) 0.0029(14) -0.0029(13) -0.0016(17)
C3 0.0340(19) 0.045(3) 0.045(2) 0.0112(17) 0.0009(15) 0.0012(19)
C4 0.050(2) 0.065(3) 0.043(2) 0.015(2) 0.0026(18) -0.006(2)
C5 0.057(3) 0.081(4) 0.038(2) 0.017(2) -0.0107(19) -0.004(3)
C6 0.035(2) 0.060(3) 0.051(2) 0.010(2) -0.0113(17) -0.005(2)
C7 0.0317(18) 0.024(2) 0.0455(19) 0.0044(15) -0.0032(14) 0.0008(17)
C8 0.0280(16) 0.024(2) 0.0388(17) 0.0032(14) -0.0017(13) 0.0012(16)
C9 0.0330(19) 0.046(3) 0.0394(19) 0.0042(17) -0.0026(14) 0.005(2)
C10 0.040(2) 0.060(3) 0.043(2) 0.0019(18) -0.0077(16) 0.010(2)
C11 0.055(3) 0.060(3) 0.047(2) 0.020(2) 0.0010(19) 0.005(2)
C12 0.043(2) 0.049(3) 0.052(2) 0.015(2) 0.0021(17) 0.002(2)

loop_
_atom_type_symbol
_atom_type_description
_atom_type_scat_dispersion_real
_atom_type_scat_dispersion_imag
_atom_type_scat_source
C C 0.0033 0.0016 'International Tables Vol C Tables 4.2.6.8 and 6.1.1.4'
H H 0.0000 0.0000 'International Tables Vol C Tables 4.2.6.8 and 6.1.1.4'
N N 0.0061 0.0033 'International Tables Vol C Tables 4.2.6.8 and 6.1.1.4'
O O 0.0106 0.0060 'International Tables Vol C Tables 4.2.6.8 and 6.1.1.4'
S S 0.1246 0.1234 'International Tables Vol C Tables 4.2.6.8 and 6.1.1.4'
Br Br -0.2901 2.4595 'International Tables Vol C Tables 4.2.6.8 and 6.1.1.4'

loop_
_geom_angle_atom_site_label_1
_geom_angle_atom_site_label_2
_geom_angle_atom_site_label_3
_geom_angle
_geom_angle_site_symmetry_1
_geom_angle_site_symmetry_3
_geom_angle_publ_flag
O2 S1 O1 118.99(15) . . ?
O2 S1 N1 108.82(18) . . ?
O1 S1 N1 107.0(2) . . ?
O2 S1 C1 108.02(17) . . ?
O1 S1 C1 109.10(16) . . ?
N1 S1 C1 103.85(17) . . ?
C7 N1 S1 122.0(3) . . ?
C2 N2 C8 136.5(3) . . ?
C6 C1 C2 121.2(3) . . ?
C6 C1 S1 118.6(3) . . ?
C2 C1 S1 120.2(3) . . ?
N2 C2 C3 116.6(3) . . ?
N2 C2 C1 127.1(3) . . ?
C3 C2 C1 116.3(3) . . ?
C4 C3 C2 122.1(4) . . ?
C3 C4 C5 120.8(4) . . ?
C6 C5 C4 118.6(4) . . ?
C5 C6 C1 120.9(4) . . ?
C8 C7 C12 120.4(4) . . ?
C8 C7 N1 121.3(3) . . ?
C12 C7 N1 118.2(4) . . ?
C7 C8 N2 126.6(3) . . ?
C7 C8 C9 118.2(3) . . ?
N2 C8 C9 115.1(4) . . ?
C10 C9 C8 120.5(4) . . ?
C9 C10 C11 121.6(4) . . ?
C9 C10 Br1 119.5(3) . . ?
C11 C10 Br1 118.8(3) . . ?
C12 C11 C10 118.0(4) . . ?
C11 C12 C7 121.1(5) . . ?

loop_
_geom_bond_atom_site_label_1
_geom_bond_atom_site_label_2
_geom_bond_distance
_geom_bond_site_symmetry_2
_geom_bond_publ_flag
S1 O2 1.426(3) . ?
S1 O1 1.435(3) . ?
S1 N1 1.596(3) . ?
S1 C1 1.750(4) . ?
Br1 C10 1.893(4) . ?
N1 C7 1.412(5) . ?
N2 C2 1.383(4) . ?
N2 C8 1.398(5) . ?
C1 C6 1.385(5) . ?
C1 C2 1.407(5) . ?
C2 C3 1.397(5) . ?
C3 C4 1.370(5) . ?
C4 C5 1.386(6) . ?
C5 C6 1.376(6) . ?
C7 C8 1.389(5) . ?
C7 C12 1.391(5) . ?
C8 C9 1.407(5) . ?
C9 C10 1.361(6) . ?
C10 C11 1.397(6) . ?
C11 C12 1.379(6) . ?

loop_
_cod_related_entry_id
_cod_related_entry_database
_cod_related_entry_code
1 ChemSpider 25941842
